data_1577422
loop_
_publ_author_name
'Gong, Yanxiang'
'Jia, Yiran'
'Yang, Jie'
'Zhang, Jun'
'Xia, Meng'
'Wang, Xi-Yang'
'Wang, Yunsheng'
'Tao, Ying'
'Fang, Manman'
'Yang, Quan-Hong'
'Zhong Tang, Ben'
'Li, Zhen'

_publ_section_title
;
 Inhibition of shuttle effect in organic cathode and in situ mechanistic
 exploration
;
_journal_name_full 'Energy &amp; Environmental Science'
_journal_paper_doi 10.1039/D6EE00605A
_journal_year 2026
_chemical_formula_moiety 'C43 H34 N2 O'
_chemical_formula_sum 'C43 H34 N2 O'
_chemical_formula_weight 594.72
_space_group_crystal_system triclinic
_space_group_IT_number 2
_space_group_name_Hall '-P 1'
_space_group_name_H-M_alt 'P -1'
_atom_sites_solution_hydrogens geom
_atom_sites_solution_primary iterative
_audit_block_doi 10.5517/ccdc.csd.cc2np7f1
_audit_creation_date 2023-11-15
_audit_creation_method
;
Olex2 1.5
(compiled 2021.08.20 svn.r13c46975 for OlexSys, GUI svn.r6396)
;
_audit_update_record
;
2025-06-10 deposited with the CCDC.	2026-06-17 downloaded from the CCDC.
;
_cell_angle_alpha 79.961(2)
_cell_angle_beta 89.075(2)
_cell_angle_gamma 74.594(2)
_cell_formula_units_Z 2
_cell_length_a 9.0500(5)
_cell_length_b 10.1861(6)
_cell_length_c 17.6061(11)
_cell_measurement_reflns_used 7634
_cell_measurement_temperature 296.15
_cell_measurement_theta_max 25.697
_cell_measurement_theta_min 2.224
_cell_volume 1539.95(16)
_computing_cell_refinement 'SAINT V8.40B (?, 2016)'
_computing_data_reduction 'SAINT V8.40B (?, 2016)'
_computing_molecular_graphics 'Olex2 1.5 (Dolomanov et al., 2009)'
_computing_publication_material 'Olex2 1.5 (Dolomanov et al., 2009)'
_computing_structure_refinement 'SHELXL 2018/3 (Sheldrick, 2015)'
_computing_structure_solution 'olex2.solve 1.5 (Bourhis et al., 2015)'
_diffrn_ambient_temperature 296.15
_diffrn_measured_fraction_theta_full 1.000
_diffrn_measured_fraction_theta_max 0.999
_diffrn_measurement_device_type 'CCD Area Detector'
_diffrn_radiation_type MoK\a
_diffrn_radiation_wavelength 0.71073
_diffrn_reflns_av_R_equivalents 0.0834
_diffrn_reflns_av_unetI/netI 0.0640
_diffrn_reflns_Laue_measured_fraction_full 1.000
_diffrn_reflns_Laue_measured_fraction_max 0.999
_diffrn_reflns_limit_h_max 11
_diffrn_reflns_limit_h_min -11
_diffrn_reflns_limit_k_max 12
_diffrn_reflns_limit_k_min -12
_diffrn_reflns_limit_l_max 21
_diffrn_reflns_limit_l_min -21
_diffrn_reflns_number 35900
_diffrn_reflns_point_group_measured_fraction_full 1.000
_diffrn_reflns_point_group_measured_fraction_max 0.999
_diffrn_reflns_theta_full 25.242
_diffrn_reflns_theta_max 25.697
_diffrn_reflns_theta_min 2.107
_diffrn_source_current 1.4
_diffrn_source_power 0.07
_diffrn_source_voltage 50.0
_exptl_absorpt_coefficient_mu 0.076
_exptl_absorpt_correction_T_max 0.7453
_exptl_absorpt_correction_T_min 0.3834
_exptl_absorpt_correction_type multi-scan
_exptl_absorpt_process_details
;
SADABS-2016/2 (Bruker,2016/2) was used for absorption correction.
wR2(int) was 0.1691 before and 0.1015 after correction.
The Ratio of minimum to maximum transmission is 0.5144.
The \l/2 correction factor is Not present.
;
_exptl_crystal_colour 'clear reddish red'
_exptl_crystal_colour_lustre clear
_exptl_crystal_colour_modifier reddish
_exptl_crystal_colour_primary red
_exptl_crystal_density_diffrn 1.283
_exptl_crystal_description needle
_exptl_crystal_F_000 628
_exptl_crystal_size_max 0.4
_exptl_crystal_size_mid 0.3
_exptl_crystal_size_min 0.2
_refine_diff_density_max 0.484
_refine_diff_density_min -0.340
_refine_diff_density_rms 0.116
_refine_ls_extinction_method none
_refine_ls_goodness_of_fit_ref 1.056
_refine_ls_hydrogen_treatment constr
_refine_ls_matrix_type full
_refine_ls_number_parameters 419
_refine_ls_number_reflns 5847
_refine_ls_number_restraints 0
_refine_ls_restrained_S_all 1.056
_refine_ls_R_factor_all 0.0726
_refine_ls_R_factor_gt 0.0566
_refine_ls_shift/su_max 0.000
_refine_ls_shift/su_mean 0.000
_refine_ls_structure_factor_coef Fsqd
_refine_ls_weighting_details 'w=1/[\s^2^(Fo^2^)+(0.0910P)^2^+0.0106P] where P=(Fo^2^+2Fc^2^)/3'
_refine_ls_weighting_scheme calc
_refine_ls_wR_factor_gt 0.1395
_refine_ls_wR_factor_ref 0.1517
_reflns_Friedel_coverage 0.000
_reflns_number_gt 4430
_reflns_number_total 5847
_reflns_threshold_expression 'I > 2\s(I)'
_cod_data_source_file d6ee00605a7.cif
_cod_data_source_block gyx20231114c_0m
_cod_database_code 1577422
_shelx_shelxl_version_number 2018/3
_shelx_space_group_comment
;
The symmetry employed for this shelxl refinement is uniquely defined
by the following loop, which should always be used as a source of
symmetry information in preference to the above space-group names.
They are only intended as comments.
;
_shelx_estimated_absorpt_t_max 0.985
_shelx_estimated_absorpt_t_min 0.970
_olex2_refinement_description
;
1. Fixed Uiso
 At 1.2 times of:
  All C(H) groups
 At 1.5 times of:
  All C(H,H,H) groups
2.a Aromatic/amide H refined with riding coordinates:
 C00J(H00J), C00K(H00K), C00M(H00M), C00N(H00N), C00O(H00O), C00P(H00P),
 C00R(H00R), C00S(H00S), C00T(H00T), C00U(H00U), C00V(H00V), C00W(H00W),
 C00X(H00X), C00Y(H00Y), C00Z(H00Z), C010(H010), C011(H011), C013(H013),
 C014(H014), C015(H015), C016(H016), C017(H017)
2.b Idealised Me refined as rotating group:
 C012(H01A,H01B,H01C), C018(H01D,H01E,H01F), C019(H01G,H01H,H01I), C01A(H01J,
 H01K,H01L)
;
_olex2_submission_special_instructions 'No special instructions were received'

loop_
_space_group_symop_operation_xyz
'x, y, z'
'-x, -y, -z'

loop_
_atom_site_label
_atom_site_type_symbol
_atom_site_fract_x
_atom_site_fract_y
_atom_site_fract_z
_atom_site_U_iso_or_equiv
_atom_site_adp_type
_atom_site_occupancy
_atom_site_site_symmetry_order
_atom_site_calc_flag
_atom_site_refinement_flags_posn
_atom_site_refinement_flags_adp
_atom_site_refinement_flags_occupancy
_atom_site_disorder_assembly
_atom_site_disorder_group
O001 O 0.30584(15) 0.02987(13) 0.48157(8) 0.0429(3) Uani 1 1 d . . . . .
N002 N 0.58496(15) 0.24196(15) 0.68624(8) 0.0302(3) Uani 1 1 d . . . . .
N003 N -0.10151(16) 0.33991(15) 0.24832(8) 0.0324(3) Uani 1 1 d . . . . .
C004 C 0.74167(18) 0.18999(16) 0.67186(10) 0.0288(4) Uani 1 1 d . . . . .
C005 C 0.47760(18) 0.28667(17) 0.62108(9) 0.0289(4) Uani 1 1 d . . . . .
C006 C 0.26800(18) 0.37732(17) 0.49741(9) 0.0291(4) Uani 1 1 d . . . . .
C007 C 0.33278(18) 0.23624(17) 0.52412(9) 0.0284(4) Uani 1 1 d . . . . .
C008 C 0.16243(18) 0.39228(18) 0.43045(9) 0.0295(4) Uani 1 1 d . . . . .
C009 C 0.63131(19) 0.15911(18) 0.82373(10) 0.0319(4) Uani 1 1 d . . . . .
C00A C 0.52909(19) 0.20408(17) 0.75917(10) 0.0306(4) Uani 1 1 d . . . . .
C00B C -0.03206(19) 0.33408(18) 0.17610(10) 0.0313(4) Uani 1 1 d . . . . .
C00C C -0.28567(19) 0.32550(19) 0.12086(10) 0.0340(4) Uani 1 1 d . . . . .
C00D C 0.79577(19) 0.16978(18) 0.81467(10) 0.0339(4) Uani 1 1 d . . . . .
C00E C 0.16697(19) 0.25933(18) 0.41689(9) 0.0300(4) Uani 1 1 d . . . . .
C00F C -0.01131(19) 0.35476(19) 0.31150(10) 0.0320(4) Uani 1 1 d . . . . .
C00G C 0.84851(19) 0.14575(17) 0.73453(10) 0.0318(4) Uani 1 1 d . . . . .
C00H C -0.11633(19) 0.32094(18) 0.11313(10) 0.0317(4) Uani 1 1 d . . . . .
C00I C -0.23001(18) 0.28781(17) 0.26481(10) 0.0305(4) Uani 1 1 d . . . . .
C00J C 0.08252(19) 0.23852(18) 0.35766(10) 0.0320(4) Uani 1 1 d . . . . .
H00J H 0.088146 0.149909 0.348917 0.038 Uiso 1 1 calc R U . . .
C00K C 0.43584(19) 0.18864(18) 0.58606(9) 0.0304(4) Uani 1 1 d . . . . .
H00K H 0.476069 0.094415 0.603832 0.037 Uiso 1 1 calc R U . . .
C00L C 0.27337(19) 0.15477(17) 0.47529(10) 0.0304(4) Uani 1 1 d . . . . .
C00M C 0.7914(2) 0.18119(18) 0.59710(10) 0.0326(4) Uani 1 1 d . . . . .
H00M H 0.720270 0.209549 0.556007 0.039 Uiso 1 1 calc R U . . .
C00N C -0.2739(2) 0.25583(18) 0.34081(10) 0.0344(4) Uani 1 1 d . . . . .
H00N H -0.218076 0.270075 0.381079 0.041 Uiso 1 1 calc R U . . .
C00O C 0.1186(2) 0.3421(2) 0.16686(11) 0.0394(4) Uani 1 1 d . . . . .
H00O H 0.174665 0.350166 0.208813 0.047 Uiso 1 1 calc R U . . .
C00P C 0.9447(2) 0.13099(19) 0.58327(11) 0.0375(4) Uani 1 1 d . . . . .
H00P H 0.976511 0.127046 0.533029 0.045 Uiso 1 1 calc R U . . .
C00Q C -0.31620(19) 0.26899(18) 0.20377(10) 0.0320(4) Uani 1 1 d . . . . .
C00R C -0.0439(2) 0.3145(2) 0.04294(10) 0.0391(4) Uani 1 1 d . . . . .
H00R H -0.097820 0.303984 0.000882 0.047 Uiso 1 1 calc R U . . .
C00S C 0.3743(2) 0.2099(2) 0.76895(11) 0.0368(4) Uani 1 1 d . . . . .
H00S H 0.306953 0.238377 0.726270 0.044 Uiso 1 1 calc R U . . .
C00T C 1.0021(2) 0.09344(19) 0.71845(12) 0.0389(4) Uani 1 1 d . . . . .
H00T H 1.074080 0.062052 0.759148 0.047 Uiso 1 1 calc R U . . .
C00U C 0.0705(2) 0.50730(18) 0.38366(10) 0.0350(4) Uani 1 1 d . . . . .
H00U H 0.066607 0.596155 0.391386 0.042 Uiso 1 1 calc R U . . .
C00V C 1.0511(2) 0.08655(19) 0.64398(12) 0.0406(5) Uani 1 1 d . . . . .
H00V H 1.154632 0.052380 0.634948 0.049 Uiso 1 1 calc R U . . .
C00W C -0.0168(2) 0.48587(19) 0.32424(10) 0.0344(4) Uani 1 1 d . . . . .
H00W H -0.080096 0.562029 0.292528 0.041 Uiso 1 1 calc R U . . .
C00X C 0.3080(2) 0.47336(18) 0.53322(10) 0.0338(4) Uani 1 1 d . . . . .
H00X H 0.265372 0.567556 0.516426 0.041 Uiso 1 1 calc R U . . .
C00Y C 0.41426(19) 0.42616(18) 0.59551(10) 0.0334(4) Uani 1 1 d . . . . .
H00Y H 0.442583 0.489987 0.620039 0.040 Uiso 1 1 calc R U . . .
C00Z C 0.5725(2) 0.1197(2) 0.89492(11) 0.0403(4) Uani 1 1 d . . . . .
H00Z H 0.639272 0.087110 0.937775 0.048 Uiso 1 1 calc R U . . .
C010 C 0.3199(2) 0.1742(2) 0.84086(11) 0.0432(5) Uani 1 1 d . . . . .
H010 H 0.215830 0.181823 0.846675 0.052 Uiso 1 1 calc R U . . .
C011 C -0.3991(2) 0.2033(2) 0.35684(11) 0.0400(4) Uani 1 1 d . . . . .
H011 H -0.428579 0.184479 0.407553 0.048 Uiso 1 1 calc R U . . .
C012 C -0.3790(2) 0.4792(2) 0.10318(11) 0.0437(5) Uani 1 1 d . . . . .
H01A H -0.345943 0.529325 0.137968 0.066 Uiso 1 1 calc R U . . .
H01B H -0.486039 0.485383 0.109581 0.066 Uiso 1 1 calc R U . . .
H01C H -0.362884 0.518171 0.051014 0.066 Uiso 1 1 calc R U . . .
C013 C 0.4193(2) 0.1269(2) 0.90454(11) 0.0456(5) Uani 1 1 d . . . . .
H013 H 0.383314 0.100516 0.953041 0.055 Uiso 1 1 calc R U . . .
C014 C 0.1050(2) 0.3232(2) 0.03368(11) 0.0452(5) Uani 1 1 d . . . . .
H014 H 0.150489 0.319105 -0.013906 0.054 Uiso 1 1 calc R U . . .
C015 C 0.1855(2) 0.3381(2) 0.09605(11) 0.0445(5) Uani 1 1 d . . . . .
H015 H 0.285516 0.345428 0.090329 0.053 Uiso 1 1 calc R U . . .
C016 C -0.4379(2) 0.2106(2) 0.22263(11) 0.0416(5) Uani 1 1 d . . . . .
H016 H -0.492453 0.192484 0.183164 0.050 Uiso 1 1 calc R U . . .
C017 C -0.4802(2) 0.1788(2) 0.29778(11) 0.0445(5) Uani 1 1 d . . . . .
H017 H -0.562775 0.141084 0.308463 0.053 Uiso 1 1 calc R U . . .
C018 C 0.7954(2) 0.3201(2) 0.82035(11) 0.0410(4) Uani 1 1 d . . . . .
H01D H 0.730976 0.383243 0.779624 0.061 Uiso 1 1 calc R U . . .
H01E H 0.898058 0.329623 0.815608 0.061 Uiso 1 1 calc R U . . .
H01F H 0.757066 0.340418 0.869331 0.061 Uiso 1 1 calc R U . . .
C019 C 0.9025(2) 0.0697(2) 0.87854(12) 0.0475(5) Uani 1 1 d . . . . .
H01G H 0.867036 0.090205 0.927941 0.071 Uiso 1 1 calc R U . . .
H01H H 1.004616 0.079808 0.872019 0.071 Uiso 1 1 calc R U . . .
H01I H 0.902531 -0.023558 0.875666 0.071 Uiso 1 1 calc R U . . .
C01A C -0.3368(2) 0.2478(2) 0.06364(11) 0.0470(5) Uani 1 1 d . . . . .
H01J H -0.321186 0.289378 0.011933 0.070 Uiso 1 1 calc R U . . .
H01K H -0.443577 0.252411 0.069786 0.070 Uiso 1 1 calc R U . . .
H01L H -0.277758 0.152779 0.073325 0.070 Uiso 1 1 calc R U . . .

loop_
_atom_site_aniso_label
_atom_site_aniso_U_11
_atom_site_aniso_U_22
_atom_site_aniso_U_33
_atom_site_aniso_U_23
_atom_site_aniso_U_13
_atom_site_aniso_U_12
O001 0.0514(8) 0.0343(7) 0.0461(8) -0.0110(6) -0.0139(6) -0.0133(6)
N002 0.0300(7) 0.0395(8) 0.0238(7) -0.0078(6) -0.0030(6) -0.0124(6)
N003 0.0339(8) 0.0463(9) 0.0229(7) -0.0071(6) -0.0022(6) -0.0200(7)
C004 0.0317(9) 0.0267(8) 0.0324(9) -0.0075(7) -0.0007(7) -0.0139(7)
C005 0.0270(8) 0.0387(9) 0.0242(8) -0.0075(7) -0.0007(7) -0.0131(7)
C006 0.0307(8) 0.0348(9) 0.0253(9) -0.0054(7) -0.0001(7) -0.0148(7)
C007 0.0296(8) 0.0352(9) 0.0249(8) -0.0091(7) 0.0012(7) -0.0142(7)
C008 0.0297(8) 0.0380(9) 0.0248(9) -0.0074(7) -0.0001(7) -0.0149(7)
C009 0.0357(9) 0.0350(9) 0.0293(9) -0.0078(7) -0.0025(7) -0.0149(7)
C00A 0.0349(9) 0.0323(9) 0.0290(9) -0.0092(7) -0.0009(7) -0.0142(7)
C00B 0.0346(9) 0.0356(9) 0.0262(9) -0.0037(7) -0.0017(7) -0.0149(7)
C00C 0.0330(9) 0.0438(10) 0.0273(9) -0.0056(8) -0.0058(7) -0.0140(8)
C00D 0.0337(9) 0.0404(10) 0.0308(9) -0.0054(8) -0.0042(7) -0.0158(8)
C00E 0.0313(9) 0.0380(9) 0.0247(8) -0.0068(7) 0.0001(7) -0.0152(7)
C00F 0.0320(9) 0.0454(10) 0.0237(9) -0.0062(7) -0.0019(7) -0.0188(8)
C00G 0.0338(9) 0.0320(9) 0.0333(10) -0.0062(7) -0.0028(7) -0.0150(7)
C00H 0.0345(9) 0.0358(9) 0.0256(9) -0.0033(7) -0.0039(7) -0.0117(7)
C00I 0.0300(9) 0.0337(9) 0.0290(9) -0.0062(7) -0.0015(7) -0.0103(7)
C00J 0.0353(9) 0.0379(9) 0.0291(9) -0.0106(7) -0.0004(7) -0.0176(7)
C00K 0.0335(9) 0.0328(9) 0.0271(9) -0.0063(7) -0.0024(7) -0.0116(7)
C00L 0.0336(9) 0.0349(10) 0.0267(9) -0.0083(7) -0.0014(7) -0.0142(7)
C00M 0.0395(10) 0.0342(9) 0.0301(9) -0.0093(7) -0.0004(7) -0.0178(7)
C00N 0.0354(9) 0.0410(10) 0.0277(9) -0.0062(7) -0.0029(7) -0.0112(8)
C00O 0.0359(10) 0.0543(12) 0.0316(10) -0.0039(8) -0.0056(8) -0.0200(8)
C00P 0.0401(10) 0.0396(10) 0.0408(11) -0.0148(8) 0.0096(8) -0.0201(8)
C00Q 0.0306(9) 0.0371(9) 0.0305(9) -0.0063(7) -0.0040(7) -0.0123(7)
C00R 0.0431(10) 0.0502(11) 0.0257(9) -0.0058(8) -0.0030(8) -0.0156(9)
C00S 0.0342(9) 0.0495(11) 0.0322(10) -0.0110(8) -0.0024(7) -0.0179(8)
C00T 0.0336(10) 0.0373(10) 0.0478(12) -0.0079(8) -0.0075(8) -0.0123(8)
C00U 0.0403(10) 0.0348(9) 0.0343(10) -0.0071(8) -0.0048(8) -0.0167(8)
C00V 0.0316(9) 0.0393(10) 0.0541(12) -0.0128(9) 0.0062(9) -0.0122(8)
C00W 0.0367(9) 0.0391(10) 0.0287(9) -0.0018(7) -0.0058(7) -0.0146(8)
C00X 0.0368(9) 0.0325(9) 0.0344(10) -0.0059(7) -0.0061(7) -0.0128(7)
C00Y 0.0372(9) 0.0372(10) 0.0319(9) -0.0116(8) -0.0035(7) -0.0167(8)
C00Z 0.0472(11) 0.0503(11) 0.0287(10) -0.0040(8) -0.0051(8) -0.0236(9)
C010 0.0366(10) 0.0618(13) 0.0398(11) -0.0140(9) 0.0049(8) -0.0247(9)
C011 0.0361(10) 0.0465(11) 0.0358(10) -0.0012(8) 0.0044(8) -0.0124(8)
C012 0.0394(10) 0.0494(12) 0.0374(11) 0.0020(9) -0.0045(8) -0.0094(9)
C013 0.0523(12) 0.0619(13) 0.0301(10) -0.0047(9) 0.0059(9) -0.0307(10)
C014 0.0440(11) 0.0620(13) 0.0304(10) -0.0058(9) 0.0072(8) -0.0172(9)
C015 0.0345(10) 0.0638(13) 0.0367(11) -0.0033(9) 0.0027(8) -0.0193(9)
C016 0.0383(10) 0.0520(12) 0.0390(11) -0.0058(9) -0.0094(8) -0.0208(9)
C017 0.0366(10) 0.0561(12) 0.0429(12) 0.0021(9) -0.0015(8) -0.0229(9)
C018 0.0478(11) 0.0492(11) 0.0364(10) -0.0144(9) 0.0012(8) -0.0264(9)
C019 0.0417(11) 0.0607(13) 0.0380(11) 0.0010(9) -0.0097(9) -0.0158(9)
C01A 0.0453(11) 0.0707(14) 0.0351(11) -0.0163(10) -0.0024(9) -0.0284(10)

loop_
_atom_type_symbol
_atom_type_description
_atom_type_scat_dispersion_real
_atom_type_scat_dispersion_imag
_atom_type_scat_source
C C 0.0033 0.0016 'International Tables Vol C Tables 4.2.6.8 and 6.1.1.4'
H H 0.0000 0.0000 'International Tables Vol C Tables 4.2.6.8 and 6.1.1.4'
N N 0.0061 0.0033 'International Tables Vol C Tables 4.2.6.8 and 6.1.1.4'
O O 0.0106 0.0060 'International Tables Vol C Tables 4.2.6.8 and 6.1.1.4'

loop_
_geom_angle_atom_site_label_1
_geom_angle_atom_site_label_2
_geom_angle_atom_site_label_3
_geom_angle
_geom_angle_site_symmetry_1
_geom_angle_site_symmetry_3
_geom_angle_publ_flag
C004 N002 C005 118.00(13) . . ?
C00A N002 C004 119.78(14) . . ?
C00A N002 C005 118.02(13) . . ?
C00B N003 C00F 117.74(13) . . ?
C00I N003 C00B 120.10(14) . . ?
C00I N003 C00F 118.88(13) . . ?
C00G C004 N002 119.00(15) . . ?
C00M C004 N002 121.07(15) . . ?
C00M C004 C00G 119.92(15) . . ?
C00K C005 N002 119.76(15) . . ?
C00Y C005 N002 119.54(15) . . ?
C00Y C005 C00K 120.68(15) . . ?
C007 C006 C008 108.33(14) . . ?
C00X C006 C007 119.63(15) . . ?
C00X C006 C008 132.04(16) . . ?
C006 C007 C00L 109.18(14) . . ?
C00K C007 C006 122.25(15) . . ?
C00K C007 C00L 128.56(16) . . ?
C00E C008 C006 108.25(14) . . ?
C00U C008 C006 132.03(15) . . ?
C00U C008 C00E 119.72(15) . . ?
C00A C009 C00D 119.28(15) . . ?
C00Z C009 C00A 117.76(16) . . ?
C00Z C009 C00D 122.63(16) . . ?
N002 C00A C009 119.30(14) . . ?
C00S C00A N002 121.22(15) . . ?
C00S C00A C009 119.48(16) . . ?
C00H C00B N003 119.47(15) . . ?
C00O C00B N003 120.72(15) . . ?
C00O C00B C00H 119.81(16) . . ?
C00H C00C C012 107.69(15) . . ?
C00H C00C C01A 111.32(15) . . ?
C00Q C00C C00H 109.83(14) . . ?
C00Q C00C C012 107.20(14) . . ?
C00Q C00C C01A 111.78(15) . . ?
C01A C00C C012 108.84(15) . . ?
C009 C00D C018 107.55(14) . . ?
C009 C00D C019 111.22(15) . . ?
C00G C00D C009 109.41(14) . . ?
C00G C00D C018 107.33(14) . . ?
C00G C00D C019 112.15(15) . . ?
C019 C00D C018 109.00(15) . . ?
C008 C00E C00L 108.84(14) . . ?
C00J C00E C008 122.22(16) . . ?
C00J C00E C00L 128.94(16) . . ?
C00J C00F N003 120.33(15) . . ?
C00W C00F N003 119.01(16) . . ?
C00W C00F C00J 120.64(15) . . ?
C004 C00G C00D 119.47(15) . . ?
C00T C00G C004 117.56(16) . . ?
C00T C00G C00D 122.67(16) . . ?
C00B C00H C00C 120.06(15) . . ?
C00R C00H C00B 117.93(16) . . ?
C00R C00H C00C 121.82(15) . . ?
C00N C00I N003 120.96(15) . . ?
C00N C00I C00Q 119.62(15) . . ?
C00Q C00I N003 119.41(15) . . ?
C00E C00J C00F 117.68(16) . . ?
C00E C00J H00J 121.2 . . ?
C00F C00J H00J 121.2 . . ?
C005 C00K H00K 121.2 . . ?
C007 C00K C005 117.68(16) . . ?
C007 C00K H00K 121.2 . . ?
O001 C00L C007 127.10(16) . . ?
O001 C00L C00E 127.51(15) . . ?
C007 C00L C00E 105.39(14) . . ?
C004 C00M H00M 119.6 . . ?
C00P C00M C004 120.88(17) . . ?
C00P C00M H00M 119.6 . . ?
C00I C00N H00N 119.6 . . ?
C011 C00N C00I 120.80(16) . . ?
C011 C00N H00N 119.6 . . ?
C00B C00O H00O 119.7 . . ?
C015 C00O C00B 120.59(17) . . ?
C015 C00O H00O 119.7 . . ?
C00M C00P H00P 120.0 . . ?
C00M C00P C00V 120.06(17) . . ?
C00V C00P H00P 120.0 . . ?
C00I C00Q C00C 119.80(15) . . ?
C016 C00Q C00C 122.21(15) . . ?
C016 C00Q C00I 117.68(16) . . ?
C00H C00R H00R 118.9 . . ?
C014 C00R C00H 122.25(17) . . ?
C014 C00R H00R 118.9 . . ?
C00A C00S H00S 119.6 . . ?
C010 C00S C00A 120.89(17) . . ?
C010 C00S H00S 119.6 . . ?
C00G C00T H00T 118.9 . . ?
C00V C00T C00G 122.29(17) . . ?
C00V C00T H00T 118.9 . . ?
C008 C00U H00U 121.0 . . ?
C008 C00U C00W 117.95(16) . . ?
C00W C00U H00U 121.0 . . ?
C00P C00V C00T 119.28(17) . . ?
C00P C00V H00V 120.4 . . ?
C00T C00V H00V 120.4 . . ?
C00F C00W C00U 121.77(16) . . ?
C00F C00W H00W 119.1 . . ?
C00U C00W H00W 119.1 . . ?
C006 C00X H00X 120.7 . . ?
C006 C00X C00Y 118.59(16) . . ?
C00Y C00X H00X 120.7 . . ?
C005 C00Y C00X 121.15(16) . . ?
C005 C00Y H00Y 119.4 . . ?
C00X C00Y H00Y 119.4 . . ?
C009 C00Z H00Z 118.7 . . ?
C013 C00Z C009 122.61(18) . . ?
C013 C00Z H00Z 118.7 . . ?
C00S C010 H010 119.8 . . ?
C00S C010 C013 120.34(17) . . ?
C013 C010 H010 119.8 . . ?
C00N C011 H011 120.0 . . ?
C017 C011 C00N 120.01(17) . . ?
C017 C011 H011 120.0 . . ?
C00C C012 H01A 109.5 . . ?
C00C C012 H01B 109.5 . . ?
C00C C012 H01C 109.5 . . ?
H01A C012 H01B 109.5 . . ?
H01A C012 H01C 109.5 . . ?
H01B C012 H01C 109.5 . . ?
C00Z C013 C010 118.87(17) . . ?
C00Z C013 H013 120.6 . . ?
C010 C013 H013 120.6 . . ?
C00R C014 H014 120.5 . . ?
C015 C014 C00R 119.01(17) . . ?
C015 C014 H014 120.5 . . ?
C00O C015 H015 119.8 . . ?
C014 C015 C00O 120.39(17) . . ?
C014 C015 H015 119.8 . . ?
C00Q C016 H016 118.9 . . ?
C017 C016 C00Q 122.28(17) . . ?
C017 C016 H016 118.9 . . ?
C011 C017 C016 119.48(17) . . ?
C011 C017 H017 120.3 . . ?
C016 C017 H017 120.3 . . ?
C00D C018 H01D 109.5 . . ?
C00D C018 H01E 109.5 . . ?
C00D C018 H01F 109.5 . . ?
H01D C018 H01E 109.5 . . ?
H01D C018 H01F 109.5 . . ?
H01E C018 H01F 109.5 . . ?
C00D C019 H01G 109.5 . . ?
C00D C019 H01H 109.5 . . ?
C00D C019 H01I 109.5 . . ?
H01G C019 H01H 109.5 . . ?
H01G C019 H01I 109.5 . . ?
H01H C019 H01I 109.5 . . ?
C00C C01A H01J 109.5 . . ?
C00C C01A H01K 109.5 . . ?
C00C C01A H01L 109.5 . . ?
H01J C01A H01K 109.5 . . ?
H01J C01A H01L 109.5 . . ?
H01K C01A H01L 109.5 . . ?

loop_
_geom_bond_atom_site_label_1
_geom_bond_atom_site_label_2
_geom_bond_distance
_geom_bond_site_symmetry_2
_geom_bond_publ_flag
O001 C00L 1.213(2) . ?
N002 C004 1.411(2) . ?
N002 C005 1.444(2) . ?
N002 C00A 1.401(2) . ?
N003 C00B 1.413(2) . ?
N003 C00F 1.442(2) . ?
N003 C00I 1.408(2) . ?
C004 C00G 1.409(2) . ?
C004 C00M 1.394(2) . ?
C005 C00K 1.394(2) . ?
C005 C00Y 1.379(2) . ?
C006 C007 1.398(2) . ?
C006 C008 1.491(2) . ?
C006 C00X 1.377(2) . ?
C007 C00K 1.379(2) . ?
C007 C00L 1.489(2) . ?
C008 C00E 1.406(2) . ?
C008 C00U 1.383(2) . ?
C009 C00A 1.409(2) . ?
C009 C00D 1.525(2) . ?
C009 C00Z 1.390(2) . ?
C00A C00S 1.396(2) . ?
C00B C00H 1.401(2) . ?
C00B C00O 1.393(2) . ?
C00C C00H 1.525(2) . ?
C00C C00Q 1.522(2) . ?
C00C C012 1.548(3) . ?
C00C C01A 1.531(3) . ?
C00D C00G 1.522(2) . ?
C00D C018 1.551(3) . ?
C00D C019 1.532(3) . ?
C00E C00J 1.380(2) . ?
C00E C00L 1.491(2) . ?
C00F C00J 1.391(2) . ?
C00F C00W 1.380(3) . ?
C00G C00T 1.393(2) . ?
C00H C00R 1.393(2) . ?
C00I C00N 1.398(2) . ?
C00I C00Q 1.406(2) . ?
C00J H00J 0.9300 . ?
C00K H00K 0.9300 . ?
C00M H00M 0.9300 . ?
C00M C00P 1.379(2) . ?
C00N H00N 0.9300 . ?
C00N C011 1.382(3) . ?
C00O H00O 0.9300 . ?
C00O C015 1.379(3) . ?
C00P H00P 0.9300 . ?
C00P C00V 1.381(3) . ?
C00Q C016 1.394(2) . ?
C00R H00R 0.9300 . ?
C00R C014 1.379(3) . ?
C00S H00S 0.9300 . ?
C00S C010 1.375(3) . ?
C00T H00T 0.9300 . ?
C00T C00V 1.385(3) . ?
C00U H00U 0.9300 . ?
C00U C00W 1.401(2) . ?
C00V H00V 0.9300 . ?
C00W H00W 0.9300 . ?
C00X H00X 0.9300 . ?
C00X C00Y 1.401(2) . ?
C00Y H00Y 0.9300 . ?
C00Z H00Z 0.9300 . ?
C00Z C013 1.379(3) . ?
C010 H010 0.9300 . ?
C010 C013 1.383(3) . ?
C011 H011 0.9300 . ?
C011 C017 1.376(3) . ?
C012 H01A 0.9600 . ?
C012 H01B 0.9600 . ?
C012 H01C 0.9600 . ?
C013 H013 0.9300 . ?
C014 H014 0.9300 . ?
C014 C015 1.379(3) . ?
C015 H015 0.9300 . ?
C016 H016 0.9300 . ?
C016 C017 1.379(3) . ?
C017 H017 0.9300 . ?
C018 H01D 0.9600 . ?
C018 H01E 0.9600 . ?
C018 H01F 0.9600 . ?
C019 H01G 0.9600 . ?
C019 H01H 0.9600 . ?
C019 H01I 0.9600 . ?
C01A H01J 0.9600 . ?
C01A H01K 0.9600 . ?
C01A H01L 0.9600 . ?

loop_
_geom_torsion_atom_site_label_1
_geom_torsion_atom_site_label_2
_geom_torsion_atom_site_label_3
_geom_torsion_atom_site_label_4
_geom_torsion
_geom_torsion_site_symmetry_1
_geom_torsion_site_symmetry_2
_geom_torsion_site_symmetry_3
_geom_torsion_site_symmetry_4
_geom_torsion_publ_flag
N002 C004 C00G C00D -6.8(2) . . . . ?
N002 C004 C00G C00T 179.24(15) . . . . ?
N002 C004 C00M C00P 179.67(15) . . . . ?
N002 C005 C00K C007 179.89(14) . . . . ?
N002 C005 C00Y C00X -179.03(15) . . . . ?
N002 C00A C00S C010 -179.20(16) . . . . ?
N003 C00B C00H C00C 5.3(2) . . . . ?
N003 C00B C00H C00R -179.55(16) . . . . ?
N003 C00B C00O C015 -179.19(17) . . . . ?
N003 C00F C00J C00E 179.53(14) . . . . ?
N003 C00F C00W C00U -178.69(15) . . . . ?
N003 C00I C00N C011 -179.29(17) . . . . ?
N003 C00I C00Q C00C -9.5(2) . . . . ?
N003 C00I C00Q C016 176.81(16) . . . . ?
C004 N002 C005 C00K 75.70(19) . . . . ?
C004 N002 C005 C00Y -106.06(18) . . . . ?
C004 N002 C00A C009 23.0(2) . . . . ?
C004 N002 C00A C00S -156.87(15) . . . . ?
C004 C00G C00T C00V 1.2(3) . . . . ?
C004 C00M C00P C00V 1.0(3) . . . . ?
C005 N002 C004 C00G 180.00(14) . . . . ?
C005 N002 C004 C00M -0.4(2) . . . . ?
C005 N002 C00A C009 179.56(15) . . . . ?
C005 N002 C00A C00S -0.4(2) . . . . ?
C006 C007 C00K C005 -1.5(2) . . . . ?
C006 C007 C00L O001 179.46(17) . . . . ?
C006 C007 C00L C00E -0.06(17) . . . . ?
C006 C008 C00E C00J -179.16(15) . . . . ?
C006 C008 C00E C00L 0.89(18) . . . . ?
C006 C008 C00U C00W 179.87(16) . . . . ?
C006 C00X C00Y C005 -0.3(3) . . . . ?
C007 C006 C008 C00E -0.93(18) . . . . ?
C007 C006 C008 C00U 179.74(17) . . . . ?
C007 C006 C00X C00Y 0.5(2) . . . . ?
C008 C006 C007 C00K -179.91(15) . . . . ?
C008 C006 C007 C00L 0.59(18) . . . . ?
C008 C006 C00X C00Y -179.08(16) . . . . ?
C008 C00E C00J C00F -1.1(2) . . . . ?
C008 C00E C00L O001 179.95(17) . . . . ?
C008 C00E C00L C007 -0.53(17) . . . . ?
C008 C00U C00W C00F -0.6(3) . . . . ?
C009 C00A C00S C010 0.9(3) . . . . ?
C009 C00D C00G C004 33.4(2) . . . . ?
C009 C00D C00G C00T -153.00(16) . . . . ?
C009 C00Z C013 C010 0.6(3) . . . . ?
C00A N002 C004 C00G -23.5(2) . . . . ?
C00A N002 C004 C00M 156.12(15) . . . . ?
C00A N002 C005 C00K -81.24(19) . . . . ?
C00A N002 C005 C00Y 97.00(18) . . . . ?
C00A C009 C00D C00G -33.8(2) . . . . ?
C00A C009 C00D C018 82.43(19) . . . . ?
C00A C009 C00D C019 -158.28(17) . . . . ?
C00A C009 C00Z C013 -1.9(3) . . . . ?
C00A C00S C010 C013 -2.3(3) . . . . ?
C00B N003 C00F C00J -87.46(19) . . . . ?
C00B N003 C00F C00W 91.0(2) . . . . ?
C00B N003 C00I C00N 161.59(16) . . . . ?
C00B N003 C00I C00Q -19.0(2) . . . . ?
C00B C00H C00R C014 -1.2(3) . . . . ?
C00B C00O C015 C014 -1.3(3) . . . . ?
C00C C00H C00R C014 173.88(18) . . . . ?
C00C C00Q C016 C017 -169.85(18) . . . . ?
C00D C009 C00A N002 7.6(2) . . . . ?
C00D C009 C00A C00S -172.45(15) . . . . ?
C00D C009 C00Z C013 171.49(18) . . . . ?
C00D C00G C00T C00V -172.50(17) . . . . ?
C00E C008 C00U C00W 0.6(2) . . . . ?
C00F N003 C00B C00H -179.43(15) . . . . ?
C00F N003 C00B C00O 0.2(2) . . . . ?
C00F N003 C00I C00N 2.5(2) . . . . ?
C00F N003 C00I C00Q -178.12(15) . . . . ?
C00G C004 C00M C00P -0.7(2) . . . . ?
C00G C00T C00V C00P -1.0(3) . . . . ?
C00H C00B C00O C015 0.4(3) . . . . ?
C00H C00C C00Q C00I 32.2(2) . . . . ?
C00H C00C C00Q C016 -154.44(17) . . . . ?
C00H C00R C014 C015 0.3(3) . . . . ?
C00I N003 C00B C00H 21.2(2) . . . . ?
C00I N003 C00B C00O -159.15(16) . . . . ?
C00I N003 C00F C00J 72.1(2) . . . . ?
C00I N003 C00F C00W -109.39(18) . . . . ?
C00I C00N C011 C017 1.5(3) . . . . ?
C00I C00Q C016 C017 3.6(3) . . . . ?
C00J C00E C00L O001 0.0(3) . . . . ?
C00J C00E C00L C007 179.52(16) . . . . ?
C00J C00F C00W C00U -0.2(3) . . . . ?
C00K C005 C00Y C00X -0.8(2) . . . . ?
C00K C007 C00L O001 0.0(3) . . . . ?
C00K C007 C00L C00E -179.52(16) . . . . ?
C00L C007 C00K C005 177.90(15) . . . . ?
C00L C00E C00J C00F 178.84(15) . . . . ?
C00M C004 C00G C00D 173.56(15) . . . . ?
C00M C004 C00G C00T -0.4(2) . . . . ?
C00M C00P C00V C00T -0.2(3) . . . . ?
C00N C00I C00Q C00C 169.86(15) . . . . ?
C00N C00I C00Q C016 -3.8(3) . . . . ?
C00N C011 C017 C016 -1.8(3) . . . . ?
C00O C00B C00H C00C -174.37(17) . . . . ?
C00O C00B C00H C00R 0.8(3) . . . . ?
C00Q C00C C00H C00B -30.1(2) . . . . ?
C00Q C00C C00H C00R 154.93(17) . . . . ?
C00Q C00I C00N C011 1.3(3) . . . . ?
C00Q C016 C017 C011 -0.9(3) . . . . ?
C00R C014 C015 C00O 1.0(3) . . . . ?
C00S C010 C013 C00Z 1.6(3) . . . . ?
C00U C008 C00E C00J 0.3(2) . . . . ?
C00U C008 C00E C00L -179.69(15) . . . . ?
C00W C00F C00J C00E 1.1(2) . . . . ?
C00X C006 C007 C00K 0.4(2) . . . . ?
C00X C006 C007 C00L -179.07(15) . . . . ?
C00X C006 C008 C00E 178.67(17) . . . . ?
C00X C006 C008 C00U -0.7(3) . . . . ?
C00Y C005 C00K C007 1.7(2) . . . . ?
C00Z C009 C00A N002 -178.73(15) . . . . ?
C00Z C009 C00A C00S 1.2(3) . . . . ?
C00Z C009 C00D C00G 152.84(17) . . . . ?
C00Z C009 C00D C018 -90.9(2) . . . . ?
C00Z C009 C00D C019 28.4(2) . . . . ?
C012 C00C C00H C00B 86.35(19) . . . . ?
C012 C00C C00H C00R -88.6(2) . . . . ?
C012 C00C C00Q C00I -84.52(19) . . . . ?
C012 C00C C00Q C016 88.8(2) . . . . ?
C018 C00D C00G C004 -83.01(18) . . . . ?
C018 C00D C00G C00T 90.6(2) . . . . ?
C019 C00D C00G C004 157.30(16) . . . . ?
C019 C00D C00G C00T -29.1(2) . . . . ?
C01A C00C C00H C00B -154.41(17) . . . . ?
C01A C00C C00H C00R 30.6(2) . . . . ?
C01A C00C C00Q C00I 156.28(16) . . . . ?
C01A C00C C00Q C016 -30.4(2) . . . . ?
